data_1575459
loop_
_publ_author_name
'Suga, Yuto'
'Sunada, Yusuke'

_publ_section_title
;
 Reactivity of a <i>cis</i>-(silyl)(boryl) moiety with a nickel center
 involving the oxidative addition and reductive elimination of a
 silylborane.
;
_journal_issue 75
_journal_name_full 'Chemical communications (Cambridge, England)'
_journal_page_first 14370
_journal_page_last 14373
_journal_paper_doi 10.1039/d5cc03463a
_journal_volume 61
_journal_year 2025
_chemical_formula_moiety 'C27 H46 N4 Ni'
_chemical_formula_sum 'C27 H46 N4 Ni'
_chemical_formula_weight 485.39
_chemical_name_systematic Ni(Cy-allene)(iPrIM)2
_space_group_crystal_system monoclinic
_space_group_IT_number 14
_space_group_name_Hall '-P 2ybc'
_space_group_name_H-M_alt 'P 1 21/c 1'
_atom_sites_solution_hydrogens geom
_atom_sites_solution_primary dual
_audit_creation_date 2025-07-17
_audit_creation_method
;
Olex2 1.5
(compiled 2025.07.13 svn.rb7424aed for OlexSys, GUI svn.r7308)
;
_audit_update_record
;
2025-08-01 deposited with the CCDC.	2025-08-15 downloaded from the CCDC.
;
_cell_angle_alpha 90
_cell_angle_beta 93.959(3)
_cell_angle_gamma 90
_cell_formula_units_Z 4
_cell_length_a 15.0604(5)
_cell_length_b 9.9004(3)
_cell_length_c 19.0001(6)
_cell_measurement_reflns_used 8583
_cell_measurement_temperature 173
_cell_measurement_theta_max 31.0190
_cell_measurement_theta_min 2.6380
_cell_volume 2826.23(16)
_computing_cell_refinement 'CrysAlisPro 1.171.43.143a (Rigaku OD, 2024)'
_computing_data_collection 'CrysAlisPro 1.171.43.143a (Rigaku OD, 2024)'
_computing_data_reduction 'CrysAlisPro 1.171.43.143a (Rigaku OD, 2024)'
_computing_molecular_graphics 'Olex2 1.5 (Dolomanov et al., 2009)'
_computing_publication_material 'Olex2 1.5 (Dolomanov et al., 2009)'
_computing_structure_refinement 'SHELXL 2018/3 (Sheldrick, 2015)'
_computing_structure_solution 'SHELXT  (Sheldrick, 2015)'
_diffrn_ambient_temperature 173
_diffrn_detector 'Hybrid Pixel Array Detector'
_diffrn_detector_area_resol_mean 10.0000
_diffrn_detector_type HyPix
_diffrn_measured_fraction_theta_full 0.999
_diffrn_measured_fraction_theta_max 0.805
_diffrn_measurement_details
;
List of Runs (angles in degrees, time in seconds):

  # Type    Start    End  Width  t~exp~   \w     \q     \k     \f   Frames
#--------------------------------------------------------------------------
  1  \w      0.00  72.00   0.50    2.50    --    5.81  57.00   0.00  144
  2  \w    -67.00 -24.00   0.50    2.50    --    5.81 -38.00 -90.00   86
  3  \w     11.00  37.00   0.50    2.50    --    5.81 -99.00 -30.00   52
  4  \w    -57.00 -16.00   0.50    2.50    --   -4.71 -57.00 120.00   82
  5  \w     13.00  46.00   0.50    2.50    --    5.81-116.00 170.60   66
;
_diffrn_measurement_device 'four-circle diffractometer'
_diffrn_measurement_device_type 'ROD, Synergy Custom system, HyPix'
_diffrn_measurement_method '\w scans'
_diffrn_orient_matrix_type 'CrysAlisPro convention (1999,Acta A55,543-557)'
_diffrn_orient_matrix_UB_11 0.0006450000
_diffrn_orient_matrix_UB_12 0.0014715000
_diffrn_orient_matrix_UB_13 -0.0372846000
_diffrn_orient_matrix_UB_21 0.0041604000
_diffrn_orient_matrix_UB_22 0.0713510000
_diffrn_orient_matrix_UB_23 0.0010498000
_diffrn_orient_matrix_UB_31 0.0470224000
_diffrn_orient_matrix_UB_32 -0.0062782000
_diffrn_orient_matrix_UB_33 0.0030237000
_diffrn_radiation_monochromator mirror
_diffrn_radiation_probe x-ray
_diffrn_radiation_type 'Mo K\a'
_diffrn_radiation_wavelength 0.71073
_diffrn_reflns_av_R_equivalents 0.0336
_diffrn_reflns_av_unetI/netI 0.0430
_diffrn_reflns_Laue_measured_fraction_full 0.999
_diffrn_reflns_Laue_measured_fraction_max 0.805
_diffrn_reflns_limit_h_max 17
_diffrn_reflns_limit_h_min -20
_diffrn_reflns_limit_k_max 14
_diffrn_reflns_limit_k_min -12
_diffrn_reflns_limit_l_max 25
_diffrn_reflns_limit_l_min -27
_diffrn_reflns_number 20853
_diffrn_reflns_point_group_measured_fraction_full 0.999
_diffrn_reflns_point_group_measured_fraction_max 0.805
_diffrn_reflns_theta_full 25.242
_diffrn_reflns_theta_max 30.818
_diffrn_reflns_theta_min 2.460
_diffrn_source 'Rotating-anode X-ray tube'
_diffrn_source_type 'Rigaku (Mo) X-ray Source'
_exptl_absorpt_coefficient_mu 0.706
_exptl_absorpt_correction_T_max 1.00000
_exptl_absorpt_correction_T_min 0.71106
_exptl_absorpt_correction_type multi-scan
_exptl_absorpt_process_details
;
CrysAlisPro 1.171.43.143a (Rigaku Oxford Diffraction, 2024)
Empirical absorption correction using spherical harmonics,
implemented in SCALE3 ABSPACK scaling algorithm.
;
_exptl_crystal_colour 'clear yellow'
_exptl_crystal_colour_lustre clear
_exptl_crystal_colour_primary yellow
_exptl_crystal_density_diffrn 1.141
_exptl_crystal_description prism
_exptl_crystal_F_000 1056
_exptl_crystal_size_max 0.126
_exptl_crystal_size_mid 0.105
_exptl_crystal_size_min 0.026
_refine_diff_density_max 0.263
_refine_diff_density_min -0.225
_refine_diff_density_rms 0.047
_refine_ls_extinction_method none
_refine_ls_goodness_of_fit_ref 1.039
_refine_ls_hydrogen_treatment constr
_refine_ls_matrix_type full
_refine_ls_number_parameters 297
_refine_ls_number_reflns 7128
_refine_ls_number_restraints 0
_refine_ls_restrained_S_all 1.039
_refine_ls_R_factor_all 0.0530
_refine_ls_R_factor_gt 0.0350
_refine_ls_shift/su_max 0.001
_refine_ls_shift/su_mean 0.000
_refine_ls_structure_factor_coef Fsqd
_refine_ls_weighting_details 'w=1/[\s^2^(Fo^2^)+(0.0355P)^2^+0.4627P] where P=(Fo^2^+2Fc^2^)/3'
_refine_ls_weighting_scheme calc
_refine_ls_wR_factor_gt 0.0777
_refine_ls_wR_factor_ref 0.0831
_reflns_Friedel_coverage 0.000
_reflns_number_gt 5501
_reflns_number_total 7128
_reflns_threshold_expression 'I > 2\s(I)'
_cod_data_source_file d5cc03463a2.cif
_cod_data_source_block ys250716_auto
_cod_depositor_comments 'Adding full bibliography for 1575458--1575459.cif.'
_cod_database_code 1575459
_shelx_shelxl_version_number 2018/3
_chemical_oxdiff_formula 'Ni C30 H30 N4'
_shelx_space_group_comment
;
The symmetry employed for this shelxl refinement is uniquely defined
by the following loop, which should always be used as a source of
symmetry information in preference to the above space-group names.
They are only intended as comments.
;
_shelx_estimated_absorpt_t_max 0.982
_shelx_estimated_absorpt_t_min 0.916
_olex2_refinement_description
;
1. Fixed Uiso
 At 1.2 times of:
  All C(H) groups, All C(H,H) groups
 At 1.5 times of:
  All C(H,H,H) groups
2.a Ternary CH refined with riding coordinates:
 C25(H25), C13(H13), C16(H16), C4(H4), C22(H22)
2.b Secondary CH2 refined with riding coordinates:
 C1(H1a,H1b), C5(H5a,H5b), C9(H9a,H9b), C6(H6a,H6b), C8(H8a,H8b), C7(H7a,H7b)
2.c Aromatic/amide H refined with riding coordinates:
 C3(H3), C11(H11), C20(H20), C12(H12), C21(H21)
2.d Idealised Me refined as rotating group:
 C27(H27a,H27b,H27c), C17(H17a,H17b,H17c), C26(H26a,H26b,H26c), C18(H18a,H18b,
 H18c), C15(H15a,H15b,H15c), C14(H14a,H14b,H14c), C24(H24a,H24b,H24c), C23(H23a,
 H23b,H23c)
;
_olex2_submission_original_sample_id Ys250716
_olex2_submission_special_instructions 'No special instructions were received'
_oxdiff_exptl_absorpt_empirical_details
;
Empirical correction (ABSPACK) includes:
- Absorption correction using spherical harmonics
- Frame scaling
;
_oxdiff_exptl_absorpt_empirical_full_max 1.494
_oxdiff_exptl_absorpt_empirical_full_min 0.709

loop_
_space_group_symop_operation_xyz
'x, y, z'
'-x, y+1/2, -z+1/2'
'-x, -y, -z'
'x, -y-1/2, z-1/2'

loop_
_atom_site_label
_atom_site_type_symbol
_atom_site_fract_x
_atom_site_fract_y
_atom_site_fract_z
_atom_site_U_iso_or_equiv
_atom_site_adp_type
_atom_site_occupancy
_atom_site_site_symmetry_order
_atom_site_calc_flag
_atom_site_refinement_flags_posn
_atom_site_refinement_flags_adp
_atom_site_refinement_flags_occupancy
_atom_site_disorder_assembly
_atom_site_disorder_group
Ni1 Ni 0.74050(2) 0.60399(2) 0.48092(2) 0.02407(6) Uani 1 1 d . . . . .
N4 N 0.60638(8) 0.78001(13) 0.54050(7) 0.0297(3) Uani 1 1 d . . . . .
N1 N 0.71711(8) 0.67071(14) 0.32687(6) 0.0300(3) Uani 1 1 d . . . . .
N2 N 0.85334(8) 0.63538(15) 0.36105(7) 0.0325(3) Uani 1 1 d . . . . .
N3 N 0.73251(8) 0.87863(13) 0.53824(7) 0.0312(3) Uani 1 1 d . . . . .
C19 C 0.69049(9) 0.76077(16) 0.51925(7) 0.0264(3) Uani 1 1 d . . . . .
C10 C 0.77056(9) 0.64034(16) 0.38623(8) 0.0270(3) Uani 1 1 d . . . . .
C2 C 0.74861(9) 0.49110(16) 0.55895(8) 0.0294(3) Uani 1 1 d . . . . .
C1 C 0.77599(11) 0.41632(16) 0.50107(8) 0.0316(3) Uani 1 1 d . . . . .
H1A H 0.735643 0.344206 0.481977 0.038 Uiso 1 1 calc R U . . .
H1B H 0.840083 0.394330 0.500672 0.038 Uiso 1 1 calc R U . . .
C25 C 0.53498(9) 0.67935(17) 0.53055(8) 0.0315(3) Uani 1 1 d . . . . .
H25 H 0.560549 0.598033 0.508162 0.038 Uiso 1 1 calc R U . . .
C13 C 0.62240(10) 0.70347(18) 0.32933(8) 0.0341(4) Uani 1 1 d . . . . .
H13 H 0.601945 0.666581 0.374454 0.041 Uiso 1 1 calc R U . . .
C3 C 0.74373(10) 0.48923(17) 0.62870(8) 0.0342(4) Uani 1 1 d . . . . .
H3 H 0.723667 0.569563 0.649875 0.041 Uiso 1 1 calc R U . . .
C16 C 0.93541(10) 0.61232(19) 0.40576(9) 0.0368(4) Uani 1 1 d . . . . .
H16 H 0.918850 0.606861 0.455750 0.044 Uiso 1 1 calc R U . . .
C11 C 0.76539(11) 0.6831(2) 0.26782(8) 0.0395(4) Uani 1 1 d . . . . .
H11 H 0.742506 0.703743 0.221208 0.047 Uiso 1 1 calc R U . . .
C4 C 0.76691(11) 0.37214(18) 0.67736(8) 0.0352(4) Uani 1 1 d . . . . .
H4 H 0.797715 0.301843 0.650152 0.042 Uiso 1 1 calc R U . . .
C5 C 0.68346(11) 0.3090(2) 0.70483(9) 0.0412(4) Uani 1 1 d . . . . .
H5A H 0.649602 0.379753 0.728254 0.049 Uiso 1 1 calc R U . . .
H5B H 0.645224 0.274166 0.664381 0.049 Uiso 1 1 calc R U . . .
C20 C 0.67662(11) 0.96738(19) 0.57008(10) 0.0419(4) Uani 1 1 d . . . . .
H20 H 0.691407 1.054866 0.587780 0.050 Uiso 1 1 calc R U . . .
C12 C 0.85083(11) 0.6604(2) 0.28926(8) 0.0420(4) Uani 1 1 d . . . . .
H12 H 0.900143 0.661339 0.260667 0.050 Uiso 1 1 calc R U . . .
C27 C 0.45945(11) 0.7311(2) 0.48082(9) 0.0438(4) Uani 1 1 d . . . . .
H27A H 0.430494 0.807516 0.502679 0.066 Uiso 1 1 calc R U . . .
H27B H 0.415949 0.658679 0.471105 0.066 Uiso 1 1 calc R U . . .
H27C H 0.483117 0.760450 0.436557 0.066 Uiso 1 1 calc R U . . .
C17 C 0.97901(11) 0.4797(2) 0.38820(10) 0.0473(5) Uani 1 1 d . . . . .
H17A H 0.939307 0.404784 0.398268 0.071 Uiso 1 1 calc R U . . .
H17B H 1.035278 0.470052 0.416878 0.071 Uiso 1 1 calc R U . . .
H17C H 0.990651 0.478565 0.338086 0.071 Uiso 1 1 calc R U . . .
C21 C 0.59776(11) 0.90568(18) 0.57101(10) 0.0412(4) Uani 1 1 d . . . . .
H21 H 0.545518 0.941517 0.589246 0.049 Uiso 1 1 calc R U . . .
C22 C 0.82681(11) 0.90231(18) 0.52727(9) 0.0365(4) Uani 1 1 d . . . . .
H22 H 0.847374 0.826086 0.497925 0.044 Uiso 1 1 calc R U . . .
C9 C 0.82955(12) 0.4155(2) 0.73985(9) 0.0470(5) Uani 1 1 d . . . . .
H9A H 0.801524 0.489390 0.765516 0.056 Uiso 1 1 calc R U . . .
H9B H 0.885387 0.450678 0.722194 0.056 Uiso 1 1 calc R U . . .
C26 C 0.50197(13) 0.6353(2) 0.60065(9) 0.0474(5) Uani 1 1 d . . . . .
H26A H 0.551389 0.596106 0.630119 0.071 Uiso 1 1 calc R U . . .
H26B H 0.454904 0.567611 0.592393 0.071 Uiso 1 1 calc R U . . .
H26C H 0.478290 0.713643 0.624692 0.071 Uiso 1 1 calc R U . . .
C18 C 0.99756(12) 0.7322(2) 0.40027(11) 0.0528(5) Uani 1 1 d . . . . .
H18A H 1.017613 0.737163 0.352357 0.079 Uiso 1 1 calc R U . . .
H18B H 1.049190 0.721321 0.434101 0.079 Uiso 1 1 calc R U . . .
H18C H 0.965951 0.815558 0.410822 0.079 Uiso 1 1 calc R U . . .
C15 C 0.56727(12) 0.6377(2) 0.26926(10) 0.0536(5) Uani 1 1 d . . . . .
H15A H 0.585305 0.673191 0.224258 0.080 Uiso 1 1 calc R U . . .
H15B H 0.504158 0.657506 0.273761 0.080 Uiso 1 1 calc R U . . .
H15C H 0.576601 0.539750 0.270815 0.080 Uiso 1 1 calc R U . . .
C14 C 0.60988(14) 0.8551(2) 0.33044(12) 0.0572(5) Uani 1 1 d . . . . .
H14A H 0.642392 0.892792 0.372388 0.086 Uiso 1 1 calc R U . . .
H14B H 0.546418 0.876096 0.331654 0.086 Uiso 1 1 calc R U . . .
H14C H 0.632738 0.894614 0.287984 0.086 Uiso 1 1 calc R U . . .
C6 C 0.70408(15) 0.1949(2) 0.75647(10) 0.0552(5) Uani 1 1 d . . . . .
H6A H 0.648059 0.162798 0.775145 0.066 Uiso 1 1 calc R U . . .
H6B H 0.730561 0.118642 0.731524 0.066 Uiso 1 1 calc R U . . .
C8 C 0.85147(14) 0.2985(3) 0.79070(11) 0.0603(6) Uani 1 1 d . . . . .
H8A H 0.884081 0.227622 0.766279 0.072 Uiso 1 1 calc R U . . .
H8B H 0.890470 0.331290 0.831189 0.072 Uiso 1 1 calc R U . . .
C7 C 0.76776(14) 0.2390(3) 0.81723(10) 0.0585(6) Uani 1 1 d . . . . .
H7A H 0.738425 0.307105 0.845910 0.070 Uiso 1 1 calc R U . . .
H7B H 0.783366 0.160343 0.847794 0.070 Uiso 1 1 calc R U . . .
C24 C 0.88181(13) 0.8988(3) 0.59693(12) 0.0727(8) Uani 1 1 d . . . . .
H24A H 0.864089 0.973540 0.626715 0.109 Uiso 1 1 calc R U . . .
H24B H 0.944992 0.907643 0.588452 0.109 Uiso 1 1 calc R U . . .
H24C H 0.871968 0.812806 0.620759 0.109 Uiso 1 1 calc R U . . .
C23 C 0.83924(15) 1.0306(3) 0.48681(14) 0.0688(7) Uani 1 1 d . . . . .
H23A H 0.805696 1.025043 0.440832 0.103 Uiso 1 1 calc R U . . .
H23B H 0.902576 1.043227 0.479833 0.103 Uiso 1 1 calc R U . . .
H23C H 0.817550 1.107294 0.513380 0.103 Uiso 1 1 calc R U . . .

loop_
_atom_site_aniso_label
_atom_site_aniso_U_11
_atom_site_aniso_U_22
_atom_site_aniso_U_33
_atom_site_aniso_U_23
_atom_site_aniso_U_13
_atom_site_aniso_U_12
Ni1 0.02594(10) 0.02450(11) 0.02179(9) 0.00076(8) 0.00172(7) 0.00138(7)
N4 0.0296(6) 0.0265(7) 0.0330(7) -0.0034(5) 0.0019(5) 0.0021(5)
N1 0.0279(6) 0.0370(8) 0.0253(6) 0.0060(6) 0.0031(5) 0.0018(5)
N2 0.0245(6) 0.0447(9) 0.0286(6) 0.0002(6) 0.0034(5) -0.0017(5)
N3 0.0321(6) 0.0275(8) 0.0340(7) -0.0028(5) 0.0024(5) -0.0016(5)
C19 0.0300(7) 0.0274(8) 0.0214(6) 0.0025(6) -0.0001(6) 0.0008(6)
C10 0.0259(7) 0.0261(8) 0.0287(7) 0.0008(6) 0.0015(6) -0.0005(6)
C2 0.0298(7) 0.0288(9) 0.0294(7) 0.0034(6) 0.0017(6) 0.0031(6)
C1 0.0343(8) 0.0289(9) 0.0321(7) 0.0023(6) 0.0053(6) 0.0040(6)
C25 0.0292(8) 0.0296(9) 0.0357(8) -0.0032(7) 0.0028(6) -0.0008(6)
C13 0.0283(7) 0.0410(10) 0.0329(8) 0.0081(7) 0.0021(6) 0.0072(7)
C3 0.0420(9) 0.0313(9) 0.0295(8) 0.0022(7) 0.0033(7) 0.0076(7)
C16 0.0238(7) 0.0506(11) 0.0356(8) -0.0030(8) 0.0001(6) -0.0017(7)
C11 0.0386(9) 0.0558(12) 0.0245(7) 0.0073(8) 0.0048(6) 0.0021(8)
C4 0.0397(9) 0.0398(10) 0.0268(7) 0.0045(7) 0.0065(6) 0.0100(7)
C5 0.0452(10) 0.0401(11) 0.0379(9) 0.0012(8) -0.0009(7) -0.0031(8)
C20 0.0449(9) 0.0301(10) 0.0511(10) -0.0128(8) 0.0052(8) 0.0003(7)
C12 0.0343(8) 0.0621(13) 0.0309(8) 0.0041(8) 0.0107(7) -0.0033(8)
C27 0.0321(8) 0.0515(12) 0.0469(10) 0.0053(9) -0.0026(7) -0.0020(8)
C17 0.0327(9) 0.0538(13) 0.0552(11) -0.0037(9) 0.0008(8) 0.0031(8)
C21 0.0389(9) 0.0334(10) 0.0520(10) -0.0112(8) 0.0074(8) 0.0052(7)
C22 0.0340(8) 0.0373(10) 0.0384(8) -0.0024(7) 0.0045(7) -0.0066(7)
C9 0.0364(9) 0.0642(14) 0.0400(9) 0.0149(9) -0.0016(7) -0.0031(8)
C26 0.0523(11) 0.0493(12) 0.0410(9) 0.0042(8) 0.0053(8) -0.0127(9)
C18 0.0354(9) 0.0550(13) 0.0673(13) -0.0061(10) -0.0021(9) -0.0109(8)
C15 0.0351(9) 0.0755(16) 0.0488(10) -0.0010(10) -0.0075(8) 0.0091(9)
C14 0.0561(12) 0.0467(13) 0.0704(14) 0.0131(10) 0.0159(10) 0.0160(9)
C6 0.0703(13) 0.0445(13) 0.0517(11) 0.0101(10) 0.0120(10) -0.0044(10)
C8 0.0525(11) 0.0812(18) 0.0455(11) 0.0199(11) -0.0083(9) 0.0106(11)
C7 0.0763(14) 0.0635(15) 0.0359(9) 0.0193(10) 0.0047(9) 0.0070(11)
C24 0.0381(10) 0.122(2) 0.0568(13) 0.0119(14) -0.0047(9) -0.0091(12)
C23 0.0588(13) 0.0606(16) 0.0872(17) 0.0242(13) 0.0067(12) -0.0159(11)

loop_
_atom_type_symbol
_atom_type_description
_atom_type_scat_dispersion_real
_atom_type_scat_dispersion_imag
_atom_type_scat_source
C C 0.0033 0.0016 'International Tables Vol C Tables 4.2.6.8 and 6.1.1.4'
H H 0.0000 0.0000 'International Tables Vol C Tables 4.2.6.8 and 6.1.1.4'
N N 0.0061 0.0033 'International Tables Vol C Tables 4.2.6.8 and 6.1.1.4'
Ni Ni 0.3393 1.1124 'International Tables Vol C Tables 4.2.6.8 and 6.1.1.4'

loop_
_geom_angle_atom_site_label_1
_geom_angle_atom_site_label_2
_geom_angle_atom_site_label_3
_geom_angle
_geom_angle_site_symmetry_1
_geom_angle_site_symmetry_3
_geom_angle_publ_flag
C19 Ni1 C10 109.43(6) . . ?
C19 Ni1 C1 144.21(6) . . ?
C10 Ni1 C1 106.35(6) . . ?
C2 Ni1 C19 101.11(6) . . ?
C2 Ni1 C10 148.86(7) . . ?
C2 Ni1 C1 43.26(7) . . ?
C19 N4 C25 123.49(13) . . ?
C19 N4 C21 111.37(13) . . ?
C21 N4 C25 125.13(13) . . ?
C10 N1 C13 122.59(12) . . ?
C10 N1 C11 111.99(12) . . ?
C11 N1 C13 124.94(12) . . ?
C10 N2 C16 123.70(12) . . ?
C10 N2 C12 112.02(13) . . ?
C12 N2 C16 124.22(13) . . ?
C19 N3 C20 111.94(13) . . ?
C19 N3 C22 122.31(13) . . ?
C20 N3 C22 125.72(14) . . ?
N4 C19 Ni1 128.93(11) . . ?
N3 C19 Ni1 127.85(11) . . ?
N3 C19 N4 102.99(13) . . ?
N1 C10 Ni1 130.41(11) . . ?
N2 C10 Ni1 126.96(11) . . ?
N2 C10 N1 102.56(12) . . ?
C1 C2 Ni1 72.52(9) . . ?
C3 C2 Ni1 143.00(13) . . ?
C3 C2 C1 143.82(16) . . ?
C2 C1 Ni1 64.22(9) . . ?
N4 C25 C27 111.22(14) . . ?
N4 C25 C26 111.32(13) . . ?
C27 C25 C26 111.51(13) . . ?
N1 C13 C15 111.43(14) . . ?
N1 C13 C14 110.01(15) . . ?
C15 C13 C14 112.05(16) . . ?
C2 C3 C4 126.43(15) . . ?
N2 C16 C17 111.56(14) . . ?
N2 C16 C18 109.67(15) . . ?
C17 C16 C18 112.54(14) . . ?
C12 C11 N1 106.59(13) . . ?
C3 C4 C5 111.27(13) . . ?
C3 C4 C9 111.42(15) . . ?
C9 C4 C5 109.16(13) . . ?
C6 C5 C4 112.95(15) . . ?
C21 C20 N3 106.46(15) . . ?
C11 C12 N2 106.84(14) . . ?
C20 C21 N4 107.24(15) . . ?
N3 C22 C24 110.40(14) . . ?
N3 C22 C23 111.30(15) . . ?
C23 C22 C24 112.78(18) . . ?
C4 C9 C8 111.92(17) . . ?
C7 C6 C5 111.71(17) . . ?
C7 C8 C9 110.95(16) . . ?
C8 C7 C6 110.96(16) . . ?

loop_
_geom_bond_atom_site_label_1
_geom_bond_atom_site_label_2
_geom_bond_distance
_geom_bond_site_symmetry_2
_geom_bond_publ_flag
Ni1 C19 1.8927(15) . ?
Ni1 C10 1.9193(14) . ?
Ni1 C2 1.8539(15) . ?
Ni1 C1 1.9637(16) . ?
N4 C19 1.3692(18) . ?
N4 C25 1.469(2) . ?
N4 C21 1.383(2) . ?
N1 C10 1.3730(18) . ?
N1 C13 1.4667(18) . ?
N1 C11 1.3839(19) . ?
N2 C10 1.3667(18) . ?
N2 C16 1.4685(19) . ?
N2 C12 1.384(2) . ?
N3 C19 1.364(2) . ?
N3 C20 1.384(2) . ?
N3 C22 1.468(2) . ?
C2 C1 1.411(2) . ?
C2 C3 1.332(2) . ?
C25 C27 1.517(2) . ?
C25 C26 1.517(2) . ?
C13 C15 1.512(2) . ?
C13 C14 1.513(3) . ?
C3 C4 1.509(2) . ?
C16 C17 1.515(3) . ?
C16 C18 1.520(3) . ?
C11 C12 1.342(2) . ?
C4 C5 1.527(2) . ?
C4 C9 1.526(2) . ?
C5 C6 1.514(3) . ?
C20 C21 1.337(2) . ?
C22 C24 1.513(3) . ?
C22 C23 1.503(3) . ?
C9 C8 1.530(3) . ?
C6 C7 1.513(3) . ?
C8 C7 1.509(3) . ?
